data_7237704
loop_
_publ_author_name
'Shao, Bo'
'Jin, Rihua'
'Li, Aisen'
'Liu, Yingjie'
'Li, Bao'
'Xu, Shuping'
'Xu, Weiqing'
'Xu, Bin'
'Tian, Wenjing'

_publ_section_title
;
 Luminescent switching and structural transition through multiple external
 stimuli based on organic molecular polymorphs
;
_journal_issue 11
_journal_name_full 'Journal of Materials Chemistry C'
_journal_page_first 3263
_journal_paper_doi 10.1039/C9TC00051H
_journal_volume 7
_journal_year 2019
_chemical_formula_moiety 'C40 H28 N2'
_chemical_formula_sum 'C40 H28 N2'
_chemical_formula_weight 536.64
_chemical_name_systematic C-1
_space_group_crystal_system triclinic
_space_group_IT_number 2
_space_group_name_Hall '-P 1'
_space_group_name_H-M_alt 'P -1'
_atom_sites_solution_hydrogens geom
_atom_sites_solution_primary dual
_audit_creation_date 2017-06-06
_audit_creation_method
;
Olex2 1.2
(compiled 2016.09.09 svn.r3337 for OlexSys, GUI svn.r5227)
;
_audit_update_record
;
2017-10-24 deposited with the CCDC.	2019-02-13 downloaded from the CCDC.
;
_cell_angle_alpha 95.7040(10)
_cell_angle_beta 102.5990(10)
_cell_angle_gamma 110.0320(10)
_cell_formula_units_Z 2
_cell_length_a 9.4994(3)
_cell_length_b 9.8382(3)
_cell_length_c 16.5464(5)
_cell_measurement_reflns_used 1432
_cell_measurement_temperature 293(2)
_cell_measurement_theta_max 27.574
_cell_measurement_theta_min 2.928
_cell_volume 1392.04(8)
_computing_cell_refinement 'SAINT V8.38A (?, 2016)'
_computing_data_reduction 'SAINT V8.38A (?, 2016)'
_computing_molecular_graphics 'Olex2 (Dolomanov et al., 2009)'
_computing_publication_material 'Olex2 (Dolomanov et al., 2009)'
_computing_structure_refinement 'ShelXL (Sheldrick, 2015)'
_computing_structure_solution 'ShelXT (Sheldrick, 2015)'
_diffrn_ambient_temperature 293(2)
_diffrn_measured_fraction_theta_full 0.996
_diffrn_measured_fraction_theta_max 0.994
_diffrn_measurement_device_type 'Rigaku RAXIS-RAPID'
_diffrn_radiation_type MoK\a
_diffrn_radiation_wavelength 0.71076
_diffrn_reflns_av_R_equivalents 0.0835
_diffrn_reflns_av_unetI/netI 0.0753
_diffrn_reflns_Laue_measured_fraction_full 0.996
_diffrn_reflns_Laue_measured_fraction_max 0.994
_diffrn_reflns_limit_h_max 12
_diffrn_reflns_limit_h_min -12
_diffrn_reflns_limit_k_max 12
_diffrn_reflns_limit_k_min -12
_diffrn_reflns_limit_l_max 21
_diffrn_reflns_limit_l_min -21
_diffrn_reflns_number 30869
_diffrn_reflns_point_group_measured_fraction_full 0.996
_diffrn_reflns_point_group_measured_fraction_max 0.994
_diffrn_reflns_theta_full 25.243
_diffrn_reflns_theta_max 27.497
_diffrn_reflns_theta_min 2.977
_exptl_absorpt_coefficient_mu 0.074
_exptl_crystal_colour green
_exptl_crystal_density_diffrn 1.280
_exptl_crystal_description block
_exptl_crystal_F_000 564
_exptl_crystal_size_max 0.14
_exptl_crystal_size_mid 0.12
_exptl_crystal_size_min 0.11
_refine_diff_density_max 0.217
_refine_diff_density_min -0.215
_refine_diff_density_rms 0.040
_refine_ls_extinction_method none
_refine_ls_goodness_of_fit_ref 1.012
_refine_ls_hydrogen_treatment constr
_refine_ls_matrix_type full
_refine_ls_number_parameters 379
_refine_ls_number_reflns 6359
_refine_ls_number_restraints 0
_refine_ls_restrained_S_all 1.012
_refine_ls_R_factor_all 0.1437
_refine_ls_R_factor_gt 0.0650
_refine_ls_shift/su_max 0.000
_refine_ls_shift/su_mean 0.000
_refine_ls_structure_factor_coef Fsqd
_refine_ls_weighting_details 'w=1/[\s^2^(Fo^2^)+(0.0590P)^2^+0.2168P] where P=(Fo^2^+2Fc^2^)/3'
_refine_ls_weighting_scheme calc
_refine_ls_wR_factor_gt 0.1265
_refine_ls_wR_factor_ref 0.1589
_reflns_Friedel_coverage 0.000
_reflns_number_gt 3326
_reflns_number_total 6359
_reflns_threshold_expression 'I > 2\s(I)'
_cod_data_source_file c9tc00051h2.cif
_cod_data_source_block mo_bp3sa_g_0m
_cod_original_cell_volume 1392.04(7)
_cod_database_code 7237704
_shelx_space_group_comment
;
The symmetry employed for this shelxl refinement is uniquely defined
by the following loop, which should always be used as a source of
symmetry information in preference to the above space-group names.
They are only intended as comments.
;
_olex2_refinement_description
;
1. Fixed Uiso
 At 1.2 times of:
  All C(H) groups
2.a Aromatic/amide H refined with riding coordinates:
 C34(H003), C19(H006), C33(H008), C32(H00B), C22(H00C), C25(H00E), C29(H00J),
 C31(H00K), C28(H00L), C11(H00M), C10(H00O), C13(H00P), C23(H00Q), C12(H00R),
 C7(H00S), C16(H00T), C24(H00V), C8(H00W), C17(H00X), C18(H00Y), C5(H00Z),
 C3(H010), C40(H011), C37(H012), C2(H013), C1(H014), C38(H015), C39(H016)
;
_shelx_shelxl_version_number 2014/7
_olex2_submission_special_instructions 'No special instructions were received'

loop_
_space_group_symop_operation_xyz
'x, y, z'
'-x, -y, -z'

loop_
_atom_site_label
_atom_site_type_symbol
_atom_site_fract_x
_atom_site_fract_y
_atom_site_fract_z
_atom_site_U_iso_or_equiv
_atom_site_adp_type
_atom_site_occupancy
_atom_site_site_symmetry_order
_atom_site_calc_flag
_atom_site_refinement_flags_posn
C001 C 0.5556(2) 0.8938(2) 0.74443(13) 0.0340(5) Uani 1 1 d .
C002 C 0.4799(2) 0.6384(2) 0.76200(13) 0.0353(5) Uani 1 1 d .
C003 C 0.7303(3) 0.9916(2) 1.18457(14) 0.0413(6) Uani 1 1 d .
H003 H 0.6886 1.0267 1.2240 0.050 Uiso 1 1 calc R
C004 C 0.3814(3) 0.6949(2) 0.62406(13) 0.0364(5) Uani 1 1 d .
C005 C 0.7021(3) 0.8906(2) 1.04036(13) 0.0373(5) Uani 1 1 d .
C006 C 0.6366(3) 1.0485(2) 0.77567(14) 0.0410(6) Uani 1 1 d .
H006 H 0.6967 1.0811 0.8314 0.049 Uiso 1 1 calc R
C007 C 0.4629(3) 0.8463(2) 0.65855(13) 0.0367(5) Uani 1 1 d .
C008 C 0.6430(3) 0.9410(2) 1.10176(14) 0.0440(6) Uani 1 1 d .
H008 H 0.5427 0.9406 1.0867 0.053 Uiso 1 1 calc R
C009 C 0.3908(3) 0.5898(2) 0.67468(13) 0.0356(5) Uani 1 1 d .
C00A C 0.1988(3) 0.5316(2) 0.38436(13) 0.0391(5) Uani 1 1 d .
C00B C 0.9383(3) 0.9398(2) 1.14864(14) 0.0437(6) Uani 1 1 d .
H00B H 1.0377 0.9380 1.1639 0.052 Uiso 1 1 calc R
C00C C 0.3129(3) 0.4352(2) 0.64360(14) 0.0426(6) Uani 1 1 d .
H00C H 0.2533 0.4019 0.5878 0.051 Uiso 1 1 calc R
C00D C -0.0746(3) 0.4193(2) 0.12548(13) 0.0413(6) Uani 1 1 d .
C00E C 0.4836(3) 0.5278(2) 0.81134(14) 0.0450(6) Uani 1 1 d .
H00E H 0.5390 0.5565 0.8680 0.054 Uiso 1 1 calc R
C00F C 0.5611(2) 0.7896(2) 0.79573(13) 0.0363(5) Uani 1 1 d .
C00G C 0.8795(3) 0.9912(2) 1.21022(13) 0.0366(5) Uani 1 1 d .
C00H C 0.9709(3) 1.0377(2) 1.30004(13) 0.0417(6) Uani 1 1 d .
N00I N -0.1810(3) 0.2573(2) -0.01087(13) 0.0665(7) Uani 1 1 d .
C00J C 0.6066(3) 0.8394(2) 0.95215(14) 0.0446(6) Uani 1 1 d .
H00J H 0.4992 0.8029 0.9435 0.053 Uiso 1 1 calc R
C00K C 0.8517(3) 0.8915(2) 1.06543(14) 0.0444(6) Uani 1 1 d .
H00K H 0.8943 0.8590 1.0255 0.053 Uiso 1 1 calc R
C00L C 0.6575(3) 0.8401(2) 0.88485(13) 0.0419(6) Uani 1 1 d .
H00L H 0.7649 0.8757 0.8936 0.050 Uiso 1 1 calc R
C00M C 0.1476(3) 0.4161(2) 0.23953(14) 0.0450(6) Uani 1 1 d .
H00M H 0.1751 0.3641 0.1997 0.054 Uiso 1 1 calc R
C00N C 0.0190(3) 0.4533(2) 0.21442(13) 0.0392(5) Uani 1 1 d .
C00O C 0.2359(3) 0.4545(2) 0.32235(14) 0.0462(6) Uani 1 1 d .
H00O H 0.3220 0.4283 0.3371 0.055 Uiso 1 1 calc R
C00P C 0.2815(3) 0.6509(2) 0.53598(13) 0.0425(6) Uani 1 1 d .
H00P H 0.1982 0.6818 0.5251 0.051 Uiso 1 1 calc R
C00Q C 0.3232(3) 0.3358(2) 0.69302(15) 0.0494(6) Uani 1 1 d .
H00Q H 0.2732 0.2356 0.6705 0.059 Uiso 1 1 calc R
C00R C 0.2972(3) 0.5733(2) 0.47175(13) 0.0444(6) Uani 1 1 d .
H00R H 0.3796 0.5412 0.4827 0.053 Uiso 1 1 calc R
C00S C -0.0189(3) 0.5291(3) 0.27682(14) 0.0494(6) Uani 1 1 d .
H00S H -0.1054 0.5547 0.2621 0.059 Uiso 1 1 calc R
C00T C 0.4582(3) 0.9572(2) 0.60961(14) 0.0479(6) Uani 1 1 d .
H00T H 0.3988 0.9288 0.5537 0.057 Uiso 1 1 calc R
N00U N 1.0317(4) 1.1890(3) 1.43620(15) 0.0834(9) Uani 1 1 d .
C00V C 0.4088(3) 0.3826(2) 0.77801(15) 0.0513(6) Uani 1 1 d .
H00V H 0.4141 0.3132 0.8117 0.062 Uiso 1 1 calc R
C00W C 0.0685(3) 0.5670(3) 0.35969(14) 0.0503(6) Uani 1 1 d .
H00W H 0.0396 0.6171 0.3998 0.060 Uiso 1 1 calc R
C00X C 0.5375(3) 1.1022(3) 0.64213(16) 0.0553(7) Uani 1 1 d .
H00X H 0.5319 1.1715 0.6085 0.066 Uiso 1 1 calc R
C00Y C 0.6281(3) 1.1489(2) 0.72625(15) 0.0497(6) Uani 1 1 d .
H00Y H 0.6825 1.2488 0.7481 0.060 Uiso 1 1 calc R
C00Z C -0.1007(3) 0.2919(3) 0.07020(14) 0.0522(7) Uani 1 1 d .
H00Z H -0.0590 0.2257 0.0913 0.063 Uiso 1 1 calc R
C010 C -0.1395(3) 0.5148(3) 0.09261(16) 0.0611(8) Uani 1 1 d .
H010 H -0.1265 0.6017 0.1266 0.073 Uiso 1 1 calc R
C011 C 0.9567(3) 1.1459(3) 1.35460(15) 0.0582(7) Uani 1 1 d .
H011 H 0.8899 1.1916 1.3325 0.070 Uiso 1 1 calc R
C012 C 1.0733(3) 0.9739(3) 1.33410(16) 0.0624(7) Uani 1 1 d .
H012 H 1.0868 0.9004 1.3003 0.075 Uiso 1 1 calc R
C013 C -0.2231(4) 0.4807(3) 0.00944(16) 0.0697(9) Uani 1 1 d .
H013 H -0.2681 0.5437 -0.0132 0.084 Uiso 1 1 calc R
C014 C -0.2393(3) 0.3537(3) -0.03939(16) 0.0681(8) Uani 1 1 d .
H014 H -0.2944 0.3333 -0.0959 0.082 Uiso 1 1 calc R
C015 C 1.1547(4) 1.0181(4) 1.41698(18) 0.0782(9) Uani 1 1 d .
H015 H 1.2254 0.9772 1.4402 0.094 Uiso 1 1 calc R
C016 C 1.1297(4) 1.1242(4) 1.46512(19) 0.0879(11) Uani 1 1 d .
H016 H 1.1848 1.1532 1.5218 0.105 Uiso 1 1 calc R

loop_
_atom_site_aniso_label
_atom_site_aniso_U_11
_atom_site_aniso_U_22
_atom_site_aniso_U_33
_atom_site_aniso_U_23
_atom_site_aniso_U_13
_atom_site_aniso_U_12
C001 0.0347(13) 0.0381(11) 0.0311(12) 0.0050(9) 0.0078(10) 0.0170(9)
C002 0.0355(13) 0.0380(12) 0.0321(12) 0.0052(9) 0.0045(10) 0.0165(10)
C003 0.0445(15) 0.0485(13) 0.0355(13) 0.0075(10) 0.0117(11) 0.0227(11)
C004 0.0367(13) 0.0418(12) 0.0299(12) 0.0026(9) 0.0048(10) 0.0176(10)
C005 0.0401(14) 0.0378(11) 0.0328(12) 0.0075(9) 0.0058(10) 0.0156(10)
C006 0.0383(14) 0.0424(13) 0.0389(13) 0.0021(10) 0.0081(11) 0.0138(10)
C007 0.0403(14) 0.0408(12) 0.0308(12) 0.0064(9) 0.0075(10) 0.0190(10)
C008 0.0406(14) 0.0518(14) 0.0420(14) 0.0102(11) 0.0081(11) 0.0215(11)
C009 0.0353(13) 0.0381(11) 0.0324(12) 0.0024(9) 0.0061(10) 0.0156(9)
C00A 0.0402(14) 0.0442(13) 0.0298(12) 0.0040(10) 0.0043(10) 0.0160(10)
C00B 0.0394(14) 0.0556(14) 0.0375(13) 0.0077(11) 0.0063(11) 0.0224(11)
C00C 0.0418(14) 0.0407(12) 0.0376(13) 0.0004(10) 0.0030(11) 0.0126(10)
C00D 0.0420(14) 0.0413(12) 0.0327(12) 0.0064(10) 0.0056(11) 0.0088(10)
C00E 0.0527(16) 0.0434(13) 0.0344(13) 0.0100(10) 0.0029(11) 0.0171(11)
C00F 0.0346(13) 0.0421(12) 0.0297(12) 0.0041(9) 0.0052(10) 0.0143(10)
C00G 0.0404(14) 0.0347(11) 0.0313(12) 0.0068(9) 0.0074(10) 0.0114(10)
C00H 0.0433(15) 0.0420(12) 0.0323(12) 0.0075(10) 0.0072(11) 0.0087(10)
N00I 0.0895(19) 0.0544(13) 0.0350(12) -0.0005(10) -0.0022(12) 0.0160(12)
C00J 0.0420(15) 0.0512(14) 0.0360(13) 0.0054(10) 0.0037(11) 0.0170(11)
C00K 0.0511(16) 0.0541(14) 0.0334(13) 0.0059(11) 0.0131(11) 0.0260(12)
C00L 0.0380(14) 0.0462(13) 0.0339(13) 0.0042(10) 0.0011(11) 0.0127(10)
C00M 0.0512(16) 0.0501(14) 0.0340(13) -0.0005(10) 0.0087(11) 0.0235(12)
C00N 0.0399(14) 0.0393(12) 0.0330(12) 0.0051(10) 0.0049(10) 0.0120(10)
C00O 0.0481(15) 0.0560(14) 0.0383(13) 0.0035(11) 0.0072(11) 0.0282(12)
C00P 0.0413(14) 0.0481(13) 0.0355(13) 0.0055(10) 0.0000(11) 0.0207(11)
C00Q 0.0563(17) 0.0338(12) 0.0520(16) 0.0054(11) 0.0085(13) 0.0138(11)
C00R 0.0434(15) 0.0566(14) 0.0335(13) 0.0057(11) 0.0026(11) 0.0245(12)
C00S 0.0453(15) 0.0671(16) 0.0387(14) 0.0021(12) 0.0037(11) 0.0318(13)
C00T 0.0587(17) 0.0505(14) 0.0336(13) 0.0110(11) 0.0051(12) 0.0232(12)
N00U 0.132(3) 0.0583(15) 0.0399(14) -0.0007(11) 0.0029(15) 0.0270(16)
C00V 0.0610(17) 0.0407(13) 0.0503(15) 0.0165(11) 0.0077(13) 0.0192(12)
C00W 0.0542(17) 0.0659(16) 0.0330(13) -0.0029(11) 0.0050(12) 0.0327(13)
C00X 0.0706(19) 0.0447(14) 0.0523(16) 0.0185(12) 0.0132(14) 0.0234(13)
C00Y 0.0597(17) 0.0344(12) 0.0523(16) 0.0062(11) 0.0138(13) 0.0157(11)
C00Z 0.0669(18) 0.0426(13) 0.0377(14) 0.0048(11) 0.0037(13) 0.0163(12)
C010 0.074(2) 0.0558(15) 0.0453(15) 0.0000(12) -0.0043(14) 0.0297(14)
C011 0.084(2) 0.0487(14) 0.0347(14) 0.0054(11) 0.0066(14) 0.0220(14)
C012 0.0585(18) 0.086(2) 0.0423(15) 0.0078(14) 0.0043(13) 0.0343(15)
C013 0.086(2) 0.0679(18) 0.0460(17) 0.0094(14) -0.0110(15) 0.0353(16)
C014 0.076(2) 0.0701(19) 0.0322(15) 0.0053(14) -0.0084(14) 0.0116(16)
C015 0.072(2) 0.109(3) 0.0451(17) 0.0127(17) -0.0079(15) 0.0385(19)
C016 0.111(3) 0.082(2) 0.0366(17) 0.0017(16) -0.0120(18) 0.016(2)

loop_
_atom_type_symbol
_atom_type_description
_atom_type_scat_dispersion_real
_atom_type_scat_dispersion_imag
_atom_type_scat_source
C C 0.0033 0.0016 'International Tables Vol C Tables 4.2.6.8 and 6.1.1.4'
H H 0.0000 0.0000 'International Tables Vol C Tables 4.2.6.8 and 6.1.1.4'
N N 0.0061 0.0033 'International Tables Vol C Tables 4.2.6.8 and 6.1.1.4'

loop_
_geom_angle_atom_site_label_1
_geom_angle_atom_site_label_2
_geom_angle_atom_site_label_3
_geom_angle
C006 C001 C007 118.09(19)
C00F C001 C006 122.02(19)
C00F C001 C007 119.86(19)
C00E C002 C009 117.58(19)
C00F C002 C009 120.34(19)
C00F C002 C00E 122.1(2)
C008 C003 H003 119.4
C008 C003 C00G 121.2(2)
C00G C003 H003 119.4
C007 C004 C00P 118.77(19)
C009 C004 C007 119.60(19)
C009 C004 C00P 121.58(19)
C008 C005 C00J 119.9(2)
C00K C005 C008 117.7(2)
C00K C005 C00J 122.4(2)
C001 C006 H006 119.1
C00Y C006 C001 121.7(2)
C00Y C006 H006 119.1
C004 C007 C001 120.61(19)
C004 C007 C00T 121.8(2)
C00T C007 C001 117.60(19)
C003 C008 C005 121.3(2)
C003 C008 H008 119.3
C005 C008 H008 119.3
C004 C009 C002 119.60(19)
C004 C009 C00C 122.51(19)
C00C C009 C002 117.9(2)
C00O C00A C00R 120.0(2)
C00W C00A C00O 117.3(2)
C00W C00A C00R 122.7(2)
C00G C00B H00B 119.3
C00K C00B H00B 119.3
C00K C00B C00G 121.3(2)
C009 C00C H00C 119.1
C00Q C00C C009 121.8(2)
C00Q C00C H00C 119.1
C00Z C00D C00N 122.5(2)
C010 C00D C00N 121.4(2)
C010 C00D C00Z 116.2(2)
C002 C00E H00E 119.1
C00V C00E C002 121.8(2)
C00V C00E H00E 119.1
C001 C00F C002 119.93(19)
C001 C00F C00L 119.45(19)
C002 C00F C00L 120.6(2)
C003 C00G C00B 117.4(2)
C003 C00G C00H 121.6(2)
C00B C00G C00H 121.0(2)
C011 C00H C00G 121.9(2)
C012 C00H C00G 121.6(2)
C012 C00H C011 116.4(2)
C014 N00I C00Z 116.3(2)
C005 C00J H00J 116.7
C00L C00J C005 126.6(2)
C00L C00J H00J 116.7
C005 C00K H00K 119.5
C00B C00K C005 121.0(2)
C00B C00K H00K 119.5
C00F C00L H00L 116.7
C00J C00L C00F 126.6(2)
C00J C00L H00L 116.7
C00N C00M H00M 119.3
C00O C00M H00M 119.3
C00O C00M C00N 121.5(2)
C00M C00N C00D 122.9(2)
C00M C00N C00S 117.0(2)
C00S C00N C00D 120.1(2)
C00A C00O H00O 119.3
C00M C00O C00A 121.4(2)
C00M C00O H00O 119.3
C004 C00P H00P 116.3
C00R C00P C004 127.4(2)
C00R C00P H00P 116.3
C00C C00Q H00Q 119.8
C00C C00Q C00V 120.5(2)
C00V C00Q H00Q 119.8
C00A C00R H00R 116.4
C00P C00R C00A 127.1(2)
C00P C00R H00R 116.4
C00N C00S H00S 119.2
C00W C00S C00N 121.7(2)
C00W C00S H00S 119.2
C007 C00T H00T 119.0
C00X C00T C007 122.0(2)
C00X C00T H00T 119.0
C011 N00U C016 116.0(3)
C00E C00V C00Q 120.4(2)
C00E C00V H00V 119.8
C00Q C00V H00V 119.8
C00A C00W H00W 119.4
C00S C00W C00A 121.1(2)
C00S C00W H00W 119.4
C00T C00X H00X 119.8
C00T C00X C00Y 120.5(2)
C00Y C00X H00X 119.8
C006 C00Y C00X 120.1(2)
C006 C00Y H00Y 119.9
C00X C00Y H00Y 119.9
C00D C00Z H00Z 117.5
N00I C00Z C00D 125.0(2)
N00I C00Z H00Z 117.5
C00D C010 H010 120.2
C013 C010 C00D 119.7(2)
C013 C010 H010 120.2
C00H C011 H011 117.6
N00U C011 C00H 124.7(3)
N00U C011 H011 117.6
C00H C012 H012 119.9
C015 C012 C00H 120.2(3)
C015 C012 H012 119.9
C010 C013 H013 120.4
C014 C013 C010 119.2(3)
C014 C013 H013 120.4
N00I C014 C013 123.7(2)
N00I C014 H014 118.2
C013 C014 H014 118.2
C012 C015 H015 120.8
C012 C015 C016 118.3(3)
C016 C015 H015 120.8
N00U C016 C015 124.3(3)
N00U C016 H016 117.9
C015 C016 H016 117.9

loop_
_geom_bond_atom_site_label_1
_geom_bond_atom_site_label_2
_geom_bond_distance
C001 C006 1.430(3)
C001 C007 1.433(3)
C001 C00F 1.401(3)
C002 C009 1.444(3)
C002 C00E 1.429(3)
C002 C00F 1.407(3)
C003 H003 0.9300
C003 C008 1.378(3)
C003 C00G 1.389(3)
C004 C007 1.411(3)
C004 C009 1.407(3)
C004 C00P 1.484(3)
C005 C008 1.389(3)
C005 C00J 1.473(3)
C005 C00K 1.388(3)
C006 H006 0.9300
C006 C00Y 1.355(3)
C007 C00T 1.429(3)
C008 H008 0.9300
C009 C00C 1.426(3)
C00A C00O 1.392(3)
C00A C00R 1.471(3)
C00A C00W 1.386(3)
C00B H00B 0.9300
C00B C00G 1.395(3)
C00B C00K 1.380(3)
C00C H00C 0.9300
C00C C00Q 1.351(3)
C00D C00N 1.482(3)
C00D C00Z 1.389(3)
C00D C010 1.382(3)
C00E H00E 0.9300
C00E C00V 1.352(3)
C00F C00L 1.488(3)
C00G C00H 1.484(3)
C00H C011 1.389(3)
C00H C012 1.381(3)
N00I C00Z 1.335(3)
N00I C014 1.328(3)
C00J H00J 0.9300
C00J C00L 1.307(3)
C00K H00K 0.9300
C00L H00L 0.9300
C00M H00M 0.9300
C00M C00N 1.383(3)
C00M C00O 1.380(3)
C00N C00S 1.395(3)
C00O H00O 0.9300
C00P H00P 0.9300
C00P C00R 1.312(3)
C00Q H00Q 0.9300
C00Q C00V 1.402(3)
C00R H00R 0.9300
C00S H00S 0.9300
C00S C00W 1.378(3)
C00T H00T 0.9300
C00T C00X 1.351(3)
N00U C011 1.330(3)
N00U C016 1.333(4)
C00V H00V 0.9300
C00W H00W 0.9300
C00X H00X 0.9300
C00X C00Y 1.403(3)
C00Y H00Y 0.9300
C00Z H00Z 0.9300
C010 H010 0.9300
C010 C013 1.373(3)
C011 H011 0.9300
C012 H012 0.9300
C012 C015 1.362(4)
C013 H013 0.9300
C013 C014 1.360(4)
C014 H014 0.9300
C015 H015 0.9300
C015 C016 1.366(4)
C016 H016 0.9300

loop_
_geom_torsion_atom_site_label_1
_geom_torsion_atom_site_label_2
_geom_torsion_atom_site_label_3
_geom_torsion_atom_site_label_4
_geom_torsion
C001 C006 C00Y C00X 0.3(4)
C001 C007 C00T C00X -0.1(3)
C001 C00F C00L C00J 108.7(3)
C002 C009 C00C C00Q -1.2(3)
C002 C00E C00V C00Q -0.5(4)
C002 C00F C00L C00J -73.4(3)
C003 C00G C00H C011 -32.5(3)
C003 C00G C00H C012 146.6(2)
C004 C007 C00T C00X -179.3(2)
C004 C009 C00C C00Q 180.0(2)
C004 C00P C00R C00A -179.2(2)
C005 C00J C00L C00F -179.4(2)
C006 C001 C007 C004 179.50(19)
C006 C001 C007 C00T 0.3(3)
C006 C001 C00F C002 -179.8(2)
C006 C001 C00F C00L -1.8(3)
C007 C001 C006 C00Y -0.4(3)
C007 C001 C00F C002 2.2(3)
C007 C001 C00F C00L -179.9(2)
C007 C004 C009 C002 1.9(3)
C007 C004 C009 C00C -179.3(2)
C007 C004 C00P C00R 117.6(3)
C007 C00T C00X C00Y 0.0(4)
C008 C003 C00G C00B 1.0(3)
C008 C003 C00G C00H -176.5(2)
C008 C005 C00J C00L 153.3(2)
C008 C005 C00K C00B 0.5(3)
C009 C002 C00E C00V 0.9(3)
C009 C002 C00F C001 0.0(3)
C009 C002 C00F C00L -177.9(2)
C009 C004 C007 C001 0.3(3)
C009 C004 C007 C00T 179.5(2)
C009 C004 C00P C00R -65.2(3)
C009 C00C C00Q C00V 1.7(4)
C00B C00G C00H C011 150.0(2)
C00B C00G C00H C012 -30.9(3)
C00C C00Q C00V C00E -0.8(4)
C00D C00N C00S C00W -177.8(2)
C00D C010 C013 C014 -0.6(5)
C00E C002 C009 C004 178.8(2)
C00E C002 C009 C00C -0.1(3)
C00E C002 C00F C001 179.1(2)
C00E C002 C00F C00L 1.2(3)
C00F C001 C006 C00Y -178.5(2)
C00F C001 C007 C004 -2.3(3)
C00F C001 C007 C00T 178.4(2)
C00F C002 C009 C004 -2.1(3)
C00F C002 C009 C00C 179.0(2)
C00F C002 C00E C00V -178.2(2)
C00G C003 C008 C005 -1.4(3)
C00G C00B C00K C005 -0.9(4)
C00G C00H C011 N00U 177.8(3)
C00G C00H C012 C015 -179.5(3)
C00H C012 C015 C016 1.3(5)
C00J C005 C008 C003 -179.0(2)
C00J C005 C00K C00B -179.8(2)
C00K C005 C008 C003 0.7(3)
C00K C005 C00J C00L -26.4(4)
C00K C00B C00G C003 0.1(3)
C00K C00B C00G C00H 177.7(2)
C00M C00N C00S C00W 0.7(4)
C00N C00D C00Z N00I -178.4(2)
C00N C00D C010 C013 178.8(2)
C00N C00M C00O C00A 0.4(4)
C00N C00S C00W C00A 0.3(4)
C00O C00A C00R C00P 176.9(2)
C00O C00A C00W C00S -1.0(4)
C00O C00M C00N C00D 177.4(2)
C00O C00M C00N C00S -1.1(3)
C00P C004 C007 C001 177.5(2)
C00P C004 C007 C00T -3.3(3)
C00P C004 C009 C002 -175.2(2)
C00P C004 C009 C00C 3.6(3)
C00R C00A C00O C00M -178.8(2)
C00R C00A C00W C00S 178.5(2)
C00T C00X C00Y C006 -0.1(4)
C00W C00A C00O C00M 0.7(3)
C00W C00A C00R C00P -2.6(4)
C00Z C00D C00N C00M 35.1(3)
C00Z C00D C00N C00S -146.5(2)
C00Z C00D C010 C013 -0.3(4)
C00Z N00I C014 C013 -1.1(5)
C010 C00D C00N C00M -144.0(3)
C010 C00D C00N C00S 34.4(3)
C010 C00D C00Z N00I 0.7(4)
C010 C013 C014 N00I 1.4(5)
C011 C00H C012 C015 -0.3(4)
C011 N00U C016 C015 -0.8(5)
C012 C00H C011 N00U -1.3(4)
C012 C015 C016 N00U -0.7(6)
C014 N00I C00Z C00D 0.0(4)
C016 N00U C011 C00H 1.9(5)
